data_2216248
loop_
_publ_author_name
'Konovalova, I. S.'
'Zaremba, O. V.'
'Kovalenko, S. S.'
'Chernykh, V. P.'
'Kovalenko, S. M.'
'Baumer, V. N.'
'Shishkin, O. V.'

_publ_section_title
;Ethyl
 6-ethoxy-10-(3-methoxypropyl)-9-methyl-11-thioxo-8-oxa-10,12-diazatricyclo[7.3.1.0^2,7^]trideca-2,4,6-triene-13-carboxylate
;
_journal_coeditor_code BG2144
_journal_issue 12
_journal_name_full 'Acta Crystallographica Section E'
_journal_page_first o4906
_journal_page_last o4906
_journal_paper_doi 10.1107/S1600536807061247
_journal_volume 63
_journal_year 2007
_chemical_formula_iupac 'C20 H28 N2 O5 S'
_chemical_formula_moiety 'C20 H28 N2 O5 S'
_chemical_formula_sum 'C20 H28 N2 O5 S'
_chemical_formula_weight 408.50
_chemical_name_systematic
;
Ethyl 6-ethoxy-10-(3-methoxypropyl)-9-methyl-11-thioxo-8-oxa-10,12-
diazatricyclo[7.3.1.0^2,7^]trideca-2,4,6-triene-13-carboxylate
;
_space_group_IT_number 2
_symmetry_cell_setting triclinic
_symmetry_space_group_name_Hall '-P 1'
_symmetry_space_group_name_H-M 'P -1'
_atom_sites_solution_hydrogens difmap
_atom_sites_solution_primary direct
_atom_sites_solution_secondary difmap
_audit_creation_method SHELXL-97
_cell_angle_alpha 107.354(13)
_cell_angle_beta 109.709(13)
_cell_angle_gamma 100.096(12)
_cell_formula_units_Z 2
_cell_length_a 9.7612(16)
_cell_length_b 10.3405(17)
_cell_length_c 12.309(2)
_cell_measurement_reflns_used 36
_cell_measurement_temperature 293(2)
_cell_measurement_theta_max 22
_cell_measurement_theta_min 8
_cell_volume 1062.5(4)
_computing_cell_refinement 'P3 (Siemens,1989)'
_computing_data_collection 'P3 (Siemens,1989)'
_computing_data_reduction 'XDISK (Siemens, 1991)'
_computing_molecular_graphics 'XP (Siemens, 1998)'
_computing_publication_material 'SHELXTL (Sheldrick, 1998)'
_computing_structure_refinement 'SHELXTL (Sheldrick, 1998)'
_computing_structure_solution 'SHELXTL (Sheldrick, 1998)'
_diffrn_ambient_temperature 293(2)
_diffrn_detector_area_resol_mean 16.1827
_diffrn_measured_fraction_theta_full 0.997
_diffrn_measured_fraction_theta_max 0.997
_diffrn_measurement_device_type 'Siemens P3/PC'
_diffrn_measurement_method \q/2\q
_diffrn_radiation_monochromator graphite
_diffrn_radiation_source 'fine-focus sealed tube'
_diffrn_radiation_type MoK\a
_diffrn_radiation_wavelength 0.71073
_diffrn_reflns_av_R_equivalents 0.0529
_diffrn_reflns_av_sigmaI/netI 0.0851
_diffrn_reflns_limit_h_max 10
_diffrn_reflns_limit_h_min -11
_diffrn_reflns_limit_k_max 11
_diffrn_reflns_limit_k_min -12
_diffrn_reflns_limit_l_max 14
_diffrn_reflns_limit_l_min 0
_diffrn_reflns_number 3927
_diffrn_reflns_theta_full 25.00
_diffrn_reflns_theta_max 25.00
_diffrn_reflns_theta_min 2.17
_diffrn_standards_interval_count 98
_diffrn_standards_number 2
_exptl_absorpt_coefficient_mu 0.185
_exptl_absorpt_correction_type none
_exptl_crystal_colour colourless
_exptl_crystal_density_diffrn 1.277
_exptl_crystal_density_method 'not measured'
_exptl_crystal_description block
_exptl_crystal_F_000 436
_exptl_crystal_size_max 0.40
_exptl_crystal_size_mid 0.20
_exptl_crystal_size_min 0.20
_refine_diff_density_max 0.188
_refine_diff_density_min -0.124
_refine_ls_extinction_method none
_refine_ls_goodness_of_fit_ref 0.892
_refine_ls_hydrogen_treatment constr
_refine_ls_matrix_type full
_refine_ls_number_parameters 257
_refine_ls_number_reflns 3737
_refine_ls_number_restraints 0
_refine_ls_restrained_S_all 0.892
_refine_ls_R_factor_all 0.1161
_refine_ls_R_factor_gt 0.0376
_refine_ls_shift/su_max 0.001
_refine_ls_shift/su_mean 0.000
_refine_ls_structure_factor_coef Fsqd
_refine_ls_weighting_details 'calc w=1/[\s^2^(Fo^2^)+(0.0177P)^2^+0.0000P] where P=(Fo^2^+2Fc^2^)/3'
_refine_ls_weighting_scheme calc
_refine_ls_wR_factor_gt 0.0575
_refine_ls_wR_factor_ref 0.0663
_reflns_number_gt 2151
_reflns_number_total 3737
_reflns_threshold_expression I>2\s(I)
_cod_data_source_file bg2144.cif
_cod_data_source_block I
_cod_database_code 2216248
_cod_database_fobs_code 2216248

loop_
_symmetry_equiv_pos_as_xyz
'x, y, z'
'-x, -y, -z'

loop_
_atom_site_type_symbol
_atom_site_label
_atom_site_fract_x
_atom_site_fract_y
_atom_site_fract_z
_atom_site_U_iso_or_equiv
_atom_site_adp_type
_atom_site_calc_flag
_atom_site_refinement_flags
_atom_site_occupancy
S S1 0.33397(6) 0.30050(6) 0.46821(5) 0.05561(17) Uani d . 1
C C1 0.51711(19) 0.33456(17) 0.22987(15) 0.0366(4) Uani d . 1
H H1 0.5496 0.4221 0.2172 0.044 Uiso calc R 1
C C2 0.64837(19) 0.27649(17) 0.26528(15) 0.0360(4) Uani d . 1
C C3 0.8001(2) 0.36494(19) 0.33397(16) 0.0447(5) Uani d . 1
H H3 0.8220 0.4630 0.3576 0.054 Uiso calc R 1
C C4 0.9156(2) 0.3074(2) 0.36622(18) 0.0559(6) Uani d . 1
H H4 1.0160 0.3669 0.4110 0.067 Uiso calc R 1
C C5 0.8859(2) 0.1622(2) 0.33345(18) 0.0560(6) Uani d . 1
H H5 0.9659 0.1246 0.3567 0.067 Uiso calc R 1
C C6 0.7364(2) 0.0724(2) 0.26571(17) 0.0471(5) Uani d . 1
C C7 0.61870(19) 0.13107(18) 0.23001(16) 0.0365(4) Uani d . 1
O O1 0.47460(13) 0.03496(12) 0.15539(11) 0.0435(3) Uani d . 1
C C8 0.34663(19) 0.09174(18) 0.13639(16) 0.0404(5) Uani d . 1
N N2 0.31829(16) 0.12553(14) 0.25062(13) 0.0401(4) Uani d . 1
C C9 0.37102(19) 0.25931(18) 0.33937(16) 0.0384(4) Uani d . 1
N N1 0.45580(16) 0.36240(14) 0.32376(13) 0.0405(4) Uani d . 1
H H1N 0.4750 0.4493 0.3715 0.049 Uiso calc R 1
C C10 0.38594(19) 0.22459(17) 0.11061(16) 0.0382(4) Uani d . 1
H H10 0.4230 0.2022 0.0446 0.046 Uiso calc R 1
C C11 0.2556(2) 0.2852(2) 0.07013(18) 0.0513(5) Uani d . 1
O O2 0.12758(17) 0.24063(17) 0.06021(17) 0.0882(5) Uani d . 1
O O3 0.30182(15) 0.39880(15) 0.04911(12) 0.0590(4) Uani d . 1
C C12 0.1892(3) 0.4702(3) 0.0106(2) 0.0770(7) Uani d . 1
H H12A 0.1508 0.5006 0.0740 0.115 Uiso calc R 1
H H12B 0.1038 0.4057 -0.0671 0.115 Uiso calc R 1
C C13 0.2648(3) 0.5951(3) -0.0066(3) 0.1075(10) Uani d . 1
H H13A 0.3445 0.6614 0.0721 0.161 Uiso calc R 1
H H13B 0.1910 0.6403 -0.0375 0.161 Uiso calc R 1
H H13C 0.3081 0.5645 -0.0656 0.161 Uiso calc R 1
O O4 0.69411(16) -0.07243(14) 0.22771(13) 0.0640(4) Uani d . 1
C C14 0.7999(3) -0.1341(3) 0.2869(3) 0.1045(10) Uani d . 1
H H14A 0.8463 -0.0810 0.3767 0.157 Uiso calc R 1
H H14B 0.8803 -0.1313 0.2573 0.157 Uiso calc R 1
C C15 0.7188(4) -0.2819(3) 0.2576(2) 0.1044(10) Uani d . 1
H H15A 0.6465 -0.2834 0.2946 0.157 Uiso calc R 1
H H15B 0.7909 -0.3275 0.2906 0.157 Uiso calc R 1
H H15C 0.6658 -0.3316 0.1686 0.157 Uiso calc R 1
C C16 0.2414(2) 0.0061(2) 0.27311(19) 0.0579(6) Uani d . 1
H H16A 0.1618 -0.0635 0.1944 0.087 Uiso calc R 1
H H16B 0.1933 0.0414 0.3282 0.087 Uiso calc R 1
C C17 0.3498(3) -0.0645(3) 0.3302(2) 0.0807(7) Uani d . 1
H H17A 0.4396 0.0082 0.3992 0.121 Uiso calc R 1
H H17B 0.3825 -0.1153 0.2684 0.121 Uiso calc R 1
C C18 0.2826(3) -0.1691(3) 0.3784(3) 0.0983(9) Uani d . 1
H H18A 0.3637 -0.1959 0.4291 0.148 Uiso calc R 1
H H18B 0.2353 -0.1236 0.4304 0.148 Uiso calc R 1
O O5 0.17768(19) -0.28630(17) 0.28194(14) 0.0856(5) Uani d . 1
C C19 0.1400(4) -0.3987(3) 0.3224(3) 0.1141(11) Uani d . 1
H H19A 0.2311 -0.4201 0.3624 0.171 Uiso calc R 1
H H19B 0.0684 -0.4819 0.2514 0.171 Uiso calc R 1
H H19C 0.0954 -0.3692 0.3805 0.171 Uiso calc R 1
C C20 0.2177(2) -0.02969(19) 0.02500(17) 0.0551(6) Uani d . 1
H H20A 0.2327 -0.0366 -0.0495 0.083 Uiso calc R 1
H H20B 0.1220 -0.0122 0.0166 0.083 Uiso calc R 1
H H20C 0.2168 -0.1172 0.0373 0.083 Uiso calc R 1

loop_
_atom_site_aniso_label
_atom_site_aniso_U_11
_atom_site_aniso_U_22
_atom_site_aniso_U_33
_atom_site_aniso_U_12
_atom_site_aniso_U_13
_atom_site_aniso_U_23
S1 0.0581(3) 0.0510(3) 0.0540(3) 0.0063(3) 0.0338(3) 0.0092(3)
C1 0.0397(11) 0.0283(9) 0.0453(11) 0.0049(8) 0.0210(9) 0.0179(9)
C2 0.0405(11) 0.0346(10) 0.0368(10) 0.0070(9) 0.0215(9) 0.0151(8)
C3 0.0422(12) 0.0348(10) 0.0487(12) 0.0044(9) 0.0149(10) 0.0137(9)
C4 0.0366(12) 0.0634(15) 0.0571(14) 0.0079(11) 0.0116(10) 0.0225(11)
C5 0.0446(13) 0.0622(14) 0.0630(14) 0.0221(11) 0.0191(11) 0.0268(11)
C6 0.0553(13) 0.0416(12) 0.0527(13) 0.0192(11) 0.0271(11) 0.0211(10)
C7 0.0349(10) 0.0351(10) 0.0399(11) 0.0082(9) 0.0162(9) 0.0153(9)
O1 0.0399(8) 0.0322(7) 0.0547(8) 0.0098(6) 0.0201(6) 0.0120(6)
C8 0.0342(11) 0.0348(10) 0.0453(12) 0.0045(9) 0.0151(9) 0.0113(9)
N2 0.0434(9) 0.0289(8) 0.0488(9) 0.0050(7) 0.0250(8) 0.0131(7)
C9 0.0329(10) 0.0321(10) 0.0455(11) 0.0074(8) 0.0140(9) 0.0129(9)
N1 0.0485(10) 0.0244(8) 0.0482(10) 0.0090(7) 0.0260(8) 0.0082(7)
C10 0.0358(10) 0.0355(10) 0.0365(11) 0.0043(8) 0.0128(9) 0.0115(8)
C11 0.0490(14) 0.0498(13) 0.0529(13) 0.0130(11) 0.0176(11) 0.0222(10)
O2 0.0411(9) 0.0877(12) 0.1408(16) 0.0196(8) 0.0280(10) 0.0619(11)
O3 0.0648(9) 0.0600(9) 0.0669(10) 0.0277(8) 0.0284(8) 0.0378(8)
C12 0.102(2) 0.0726(17) 0.0708(16) 0.0537(16) 0.0323(15) 0.0360(14)
C13 0.141(3) 0.0629(18) 0.111(2) 0.0521(18) 0.035(2) 0.0318(17)
O4 0.0663(10) 0.0432(9) 0.0851(11) 0.0258(7) 0.0271(8) 0.0281(8)
C14 0.118(2) 0.0620(18) 0.132(2) 0.0471(17) 0.032(2) 0.0467(17)
C15 0.164(3) 0.0660(18) 0.110(2) 0.0559(18) 0.068(2) 0.0463(16)
C16 0.0695(15) 0.0403(12) 0.0606(14) 0.0024(11) 0.0344(12) 0.0147(10)
C17 0.0720(16) 0.0715(16) 0.0985(19) 0.0092(14) 0.0266(15) 0.0502(15)
C18 0.109(2) 0.0844(19) 0.095(2) 0.0057(17) 0.0273(18) 0.0573(17)
O5 0.1038(13) 0.0639(11) 0.0701(11) -0.0084(10) 0.0246(10) 0.0334(9)
C19 0.164(3) 0.0719(18) 0.115(2) 0.0061(19) 0.063(2) 0.0579(17)
C20 0.0458(12) 0.0484(13) 0.0493(12) 0.0006(10) 0.0119(10) 0.0067(10)

loop_
_atom_type_symbol
_atom_type_description
_atom_type_scat_dispersion_real
_atom_type_scat_dispersion_imag
_atom_type_scat_source
C C 0.0033 0.0016 'International Tables Vol C Tables 4.2.6.8 and 6.1.1.4'
H H 0.0000 0.0000 'International Tables Vol C Tables 4.2.6.8 and 6.1.1.4'
N N 0.0061 0.0033 'International Tables Vol C Tables 4.2.6.8 and 6.1.1.4'
O O 0.0106 0.0060 'International Tables Vol C Tables 4.2.6.8 and 6.1.1.4'
S S 0.1246 0.1234 'International Tables Vol C Tables 4.2.6.8 and 6.1.1.4'

loop_
_geom_angle_atom_site_label_1
_geom_angle_atom_site_label_2
_geom_angle_atom_site_label_3
_geom_angle
N1 C1 C2 111.76(14)
N1 C1 C10 105.55(13)
C2 C1 C10 109.75(14)
N1 C1 H1 109.9
C2 C1 H1 109.9
C10 C1 H1 109.9
C7 C2 C3 118.97(17)
C7 C2 C1 118.86(15)
C3 C2 C1 122.17(16)
C4 C3 C2 120.08(18)
C4 C3 H3 120.0
C2 C3 H3 120.0
C3 C4 C5 121.07(19)
C3 C4 H4 119.5
C5 C4 H4 119.5
C4 C5 C6 119.90(19)
C4 C5 H5 120.1
C6 C5 H5 120.1
O4 C6 C5 124.83(18)
O4 C6 C7 116.18(17)
C5 C6 C7 118.97(18)
O1 C7 C2 123.19(16)
O1 C7 C6 115.82(15)
C2 C7 C6 120.96(16)
C7 O1 C8 117.03(13)
O1 C8 N2 108.40(14)
O1 C8 C10 108.89(13)
N2 C8 C10 110.53(14)
O1 C8 C20 102.78(14)
N2 C8 C20 112.72(15)
C10 C8 C20 113.09(15)
C9 N2 C8 122.51(14)
C9 N2 C16 119.32(15)
C8 N2 C16 117.94(14)
N1 C9 N2 118.16(16)
N1 C9 S1 118.88(13)
N2 C9 S1 122.96(13)
C9 N1 C1 122.96(14)
C9 N1 H1N 118.5
C1 N1 H1N 118.5
C8 C10 C11 115.46(15)
C8 C10 C1 106.56(14)
C11 C10 C1 110.17(14)
C8 C10 H10 108.1
C11 C10 H10 108.1
C1 C10 H10 108.1
O2 C11 O3 123.1(2)
O2 C11 C10 126.59(19)
O3 C11 C10 110.29(17)
C11 O3 C12 116.75(17)
O3 C12 C13 108.0(2)
O3 C12 H12A 110.1
C13 C12 H12A 110.1
O3 C12 H12B 110.1
C13 C12 H12B 110.1
H12A C12 H12B 108.4
C12 C13 H13A 109.5
C12 C13 H13B 109.5
H13A C13 H13B 109.5
C12 C13 H13C 109.5
H13A C13 H13C 109.5
H13B C13 H13C 109.5
C6 O4 C14 118.18(17)
O4 C14 C15 108.7(2)
O4 C14 H14A 109.9
C15 C14 H14A 109.9
O4 C14 H14B 109.9
C15 C14 H14B 109.9
H14A C14 H14B 108.3
C14 C15 H15A 109.5
C14 C15 H15B 109.5
H15A C15 H15B 109.5
C14 C15 H15C 109.5
H15A C15 H15C 109.5
H15B C15 H15C 109.5
N2 C16 C17 112.23(17)
N2 C16 H16A 109.2
C17 C16 H16A 109.2
N2 C16 H16B 109.2
C17 C16 H16B 109.2
H16A C16 H16B 107.9
C16 C17 C18 114.0(2)
C16 C17 H17A 108.8
C18 C17 H17A 108.8
C16 C17 H17B 108.8
C18 C17 H17B 108.8
H17A C17 H17B 107.7
O5 C18 C17 110.4(2)
O5 C18 H18A 109.6
C17 C18 H18A 109.6
O5 C18 H18B 109.6
C17 C18 H18B 109.6
H18A C18 H18B 108.1
C18 O5 C19 111.30(18)
O5 C19 H19A 109.5
O5 C19 H19B 109.5
H19A C19 H19B 109.5
O5 C19 H19C 109.5
H19A C19 H19C 109.5
H19B C19 H19C 109.5
C8 C20 H20A 109.5
C8 C20 H20B 109.5
H20A C20 H20B 109.5
C8 C20 H20C 109.5
H20A C20 H20C 109.5
H20B C20 H20C 109.5

loop_
_geom_bond_atom_site_label_1
_geom_bond_atom_site_label_2
_geom_bond_distance
S1 C9 1.6927(18)
C1 N1 1.451(2)
C1 C2 1.497(2)
C1 C10 1.521(2)
C1 H1 0.9800
C2 C7 1.381(2)
C2 C3 1.401(2)
C3 C4 1.362(3)
C3 H3 0.9300
C4 C5 1.382(3)
C4 H4 0.9300
C5 C6 1.389(3)
C5 H5 0.9300
C6 O4 1.367(2)
C6 C7 1.394(2)
C7 O1 1.3798(19)
O1 C8 1.450(2)
C8 N2 1.476(2)
C8 C10 1.514(2)
C8 C20 1.515(2)
N2 C9 1.357(2)
N2 C16 1.478(2)
C9 N1 1.334(2)
N1 H1N 0.8600
C10 C11 1.516(3)
C10 H10 0.9800
C11 O2 1.204(2)
C11 O3 1.313(2)
O3 C12 1.456(2)
C12 C13 1.481(3)
C12 H12A 0.9700
C12 H12B 0.9700
C13 H13A 0.9600
C13 H13B 0.9600
C13 H13C 0.9600
O4 C14 1.416(3)
C14 C15 1.466(3)
C14 H14A 0.9700
C14 H14B 0.9700
C15 H15A 0.9600
C15 H15B 0.9600
C15 H15C 0.9600
C16 C17 1.490(3)
C16 H16A 0.9700
C16 H16B 0.9700
C17 C18 1.532(3)
C17 H17A 0.9700
C17 H17B 0.9700
C18 O5 1.346(3)
C18 H18A 0.9700
C18 H18B 0.9700
O5 C19 1.432(2)
C19 H19A 0.9600
C19 H19B 0.9600
C19 H19C 0.9600
C20 H20A 0.9600
C20 H20B 0.9600
C20 H20C 0.9600

loop_
_geom_hbond_atom_site_label_D
_geom_hbond_atom_site_label_H
_geom_hbond_atom_site_label_A
_geom_hbond_site_symmetry_A
_geom_hbond_distance_DH
_geom_hbond_distance_HA
_geom_hbond_distance_DA
_geom_hbond_angle_DHA
N1 H1N S1 2_666 0.86 2.62 3.3973(17) 151.6

loop_
_geom_torsion_atom_site_label_1
_geom_torsion_atom_site_label_2
_geom_torsion_atom_site_label_3
_geom_torsion_atom_site_label_4
_geom_torsion
N1 C1 C2 C7 88.77(18)
C10 C1 C2 C7 -28.0(2)
N1 C1 C2 C3 -90.64(19)
C10 C1 C2 C3 152.62(16)
C7 C2 C3 C4 -0.7(3)
C1 C2 C3 C4 178.67(16)
C2 C3 C4 C5 -0.7(3)
C3 C4 C5 C6 0.5(3)
C4 C5 C6 O4 179.55(18)
C4 C5 C6 C7 1.2(3)
C3 C2 C7 O1 -175.56(15)
C1 C2 C7 O1 5.0(2)
C3 C2 C7 C6 2.4(2)
C1 C2 C7 C6 -177.02(16)
O4 C6 C7 O1 -3.0(2)
C5 C6 C7 O1 175.50(16)
O4 C6 C7 C2 178.85(15)
C5 C6 C7 C2 -2.6(3)
C2 C7 O1 C8 -13.4(2)
C6 C7 O1 C8 168.57(15)
C7 O1 C8 N2 -76.22(17)
C7 O1 C8 C10 44.07(19)
C7 O1 C8 C20 164.25(14)
O1 C8 N2 C9 98.62(17)
C10 C8 N2 C9 -20.7(2)
C20 C8 N2 C9 -148.30(16)
O1 C8 N2 C16 -75.83(18)
C10 C8 N2 C16 164.90(15)
C20 C8 N2 C16 37.2(2)
C8 N2 C9 N1 -2.3(2)
C16 N2 C9 N1 172.10(16)
C8 N2 C9 S1 177.75(13)
C16 N2 C9 S1 -7.9(2)
N2 C9 N1 C1 -11.6(2)
S1 C9 N1 C1 168.40(12)
C2 C1 N1 C9 -74.0(2)
C10 C1 N1 C9 45.3(2)
O1 C8 C10 C11 171.51(14)
N2 C8 C10 C11 -69.51(19)
C20 C8 C10 C11 57.9(2)
O1 C8 C10 C1 -65.80(17)
N2 C8 C10 C1 53.17(18)
C20 C8 C10 C1 -179.38(15)
N1 C1 C10 C8 -63.55(17)
C2 C1 C10 C8 57.03(17)
N1 C1 C10 C11 62.40(18)
C2 C1 C10 C11 -177.02(15)
C8 C10 C11 O2 2.2(3)
C1 C10 C11 O2 -118.6(2)
C8 C10 C11 O3 -179.32(15)
C1 C10 C11 O3 59.9(2)
O2 C11 O3 C12 -0.8(3)
C10 C11 O3 C12 -179.37(15)
C11 O3 C12 C13 179.40(18)
C5 C6 O4 C14 17.6(3)
C7 C6 O4 C14 -164.0(2)
C6 O4 C14 C15 164.75(18)
C9 N2 C16 C17 -92.7(2)
C8 N2 C16 C17 81.9(2)
N2 C16 C17 C18 168.78(19)
C16 C17 C18 O5 70.9(3)
C17 C18 O5 C19 166.2(2)

loop_
_cod_related_entry_id
_cod_related_entry_database
_cod_related_entry_code
1 ChemSpider 3638399
